data_7013867
loop_
_publ_author_name
'Marvelli, Lorenza'
'Mantovani, Nicoletta'
'Marchi, Andrea'
'Rossi, Roberto'
'Brugnati, Michele'
'Peruzzini, Maurizio'
'Barbaro, Pierluigi'
'de los Rios, Isaac'
'Bertolasi, Valerio'

_publ_section_title
;
 Synthesis, characterisation and molecular structure of Re(III)
 2-oxacyclocarbenes stabilised by a benzoyldiazenido ligand.
;
_journal_issue 5
_journal_name_full 'Dalton transactions (Cambridge, England : 2003)'
_journal_page_first 713
_journal_page_last 722
_journal_paper_doi 10.1039/b315693a
_journal_year 2004
_chemical_formula_moiety 'C48 H43 Cl2 N2 O2 P2 Re'
_chemical_formula_sum 'C48 H43 Cl2 N2 O2 P2 Re'
_chemical_formula_weight 998.88
_chemical_name_systematic
;
?
;
_space_group_IT_number 14
_symmetry_cell_setting monoclinic
_symmetry_space_group_name_Hall '-P 2yn'
_symmetry_space_group_name_H-M 'P 1 21/n 1'
_atom_sites_solution_hydrogens geom
_atom_sites_solution_primary direct
_atom_sites_solution_secondary difmap
_audit_creation_method SHELXL-97
_cell_angle_alpha 90.00
_cell_angle_beta 110.089(1)
_cell_angle_gamma 90.00
_cell_formula_units_Z 4
_cell_length_a 16.0911(2)
_cell_length_b 15.0661(2)
_cell_length_c 19.1572(3)
_cell_measurement_reflns_used 45504
_cell_measurement_temperature 295
_cell_measurement_theta_max 28.00
_cell_measurement_theta_min 3.50
_cell_volume 4361.73(11)
_computing_cell_refinement 'Denzo-SMN (Otwinowski & Minor, 1987)'
_computing_data_collection 'Kappa CCD server software (Nonius, 1997)'
_computing_data_reduction 'Denzo-SMN (Otwinowski & Minor, 1987)'
_computing_molecular_graphics 'ORTEP II (Johnson, 1976)'
_computing_publication_material
;
SHELXL-97 (Sheldrick, 1997), PARST (Nardelli, 1995)
;
_computing_structure_refinement 'SHELXL-97 (Sheldrick, 1997)'
_computing_structure_solution 'SIR92 (Altomare et al., 1994)'
_diffrn_ambient_temperature 295
_diffrn_measured_fraction_theta_full 0.998
_diffrn_measured_fraction_theta_max 0.998
_diffrn_measurement_device_type 'Nonius Kappa CCD'
_diffrn_measurement_method '\f scans and \w scans'
_diffrn_radiation_monochromator graphite
_diffrn_radiation_source 'fine-focus sealed tube'
_diffrn_radiation_type MoK\a
_diffrn_radiation_wavelength 0.71070
_diffrn_reflns_av_R_equivalents 0.041
_diffrn_reflns_av_sigmaI/netI 0.0464
_diffrn_reflns_limit_h_max 21
_diffrn_reflns_limit_h_min -21
_diffrn_reflns_limit_k_max 19
_diffrn_reflns_limit_k_min -19
_diffrn_reflns_limit_l_max 23
_diffrn_reflns_limit_l_min -25
_diffrn_reflns_number 45584
_diffrn_reflns_theta_full 28.00
_diffrn_reflns_theta_max 28.00
_diffrn_reflns_theta_min 3.50
_exptl_absorpt_coefficient_mu 3.023
_exptl_absorpt_correction_T_max 0.669
_exptl_absorpt_correction_T_min 0.448
_exptl_absorpt_correction_type empirical
_exptl_absorpt_process_details
;
SORTAV (R.H. Blessing, Acta Crystallogr.. 1995. A51, 33)
;
_exptl_crystal_colour orange
_exptl_crystal_density_diffrn 1.521
_exptl_crystal_density_method 'not measured'
_exptl_crystal_description prism
_exptl_crystal_F_000 2000
_exptl_crystal_size_max 0.30
_exptl_crystal_size_mid 0.28
_exptl_crystal_size_min 0.21
_refine_diff_density_max 1.583
_refine_diff_density_min -1.163
_refine_diff_density_rms 0.101
_refine_ls_extinction_method none
_refine_ls_goodness_of_fit_ref 1.119
_refine_ls_hydrogen_treatment constr
_refine_ls_matrix_type full
_refine_ls_number_parameters 532
_refine_ls_number_reflns 10503
_refine_ls_number_restraints 0
_refine_ls_restrained_S_all 1.119
_refine_ls_R_factor_all 0.0608
_refine_ls_R_factor_gt 0.0354
_refine_ls_shift/su_max 0.001
_refine_ls_shift/su_mean 0.000
_refine_ls_structure_factor_coef Fsqd
_refine_ls_weighting_details 'calc w=1/[\s^2^(Fo^2^)+(0.0295P)^2^+5.0565P] where P=(Fo^2^+2Fc^2^)/3'
_refine_ls_weighting_scheme calc
_refine_ls_wR_factor_gt 0.0706
_refine_ls_wR_factor_ref 0.0857
_reflns_number_gt 8175
_reflns_number_total 10503
_reflns_threshold_expression I>2sigma(I)
_cod_data_source_file b315693a.txt
_cod_data_source_block (3a)
_cod_original_cell_volume 4361.7(1)
_cod_original_sg_symbol_H-M 'P 21/n'
_cod_database_code 7013867

loop_
_symmetry_equiv_pos_as_xyz
'x, y, z'
'-x+1/2, y+1/2, -z+1/2'
'-x, -y, -z'
'x-1/2, -y-1/2, z-1/2'

loop_
_atom_site_label
_atom_site_type_symbol
_atom_site_fract_x
_atom_site_fract_y
_atom_site_fract_z
_atom_site_U_iso_or_equiv
_atom_site_adp_type
_atom_site_occupancy
_atom_site_symmetry_multiplicity
_atom_site_calc_flag
_atom_site_refinement_flags
_atom_site_disorder_assembly
_atom_site_disorder_group
Re1 Re 0.231650(10) 0.190776(9) -0.100041(8) 0.03011(6) Uani 1 1 d . . .
Cl1 Cl 0.38554(7) 0.25254(7) -0.05932(6) 0.0470(3) Uani 1 1 d . . .
Cl2 Cl 0.18317(7) 0.31860(6) -0.18173(6) 0.0443(2) Uani 1 1 d . . .
P1 P 0.20944(8) 0.27680(7) 0.00373(6) 0.0410(3) Uani 1 1 d . . .
P2 P 0.26282(7) 0.10518(7) -0.19911(6) 0.0339(2) Uani 1 1 d . . .
O1 O 0.1675(2) 0.0228(2) 0.0348(2) 0.0677(10) Uani 1 1 d . . .
O2 O 0.0854(2) 0.0664(2) -0.12896(19) 0.0579(9) Uani 1 1 d . . .
N1 N 0.2633(2) 0.0990(2) -0.04063(17) 0.0329(7) Uani 1 1 d . . .
N2 N 0.2934(2) 0.0365(2) 0.00335(18) 0.0373(8) Uani 1 1 d . . .
C1 C 0.2413(3) -0.0014(3) 0.0407(2) 0.0431(10) Uani 1 1 d . . .
C2 C 0.2883(3) -0.0730(3) 0.0924(2) 0.0445(10) Uani 1 1 d . . .
C3 C 0.3644(3) -0.1125(3) 0.0894(3) 0.0593(13) Uani 1 1 d . . .
H3 H 0.3898 -0.0917 0.0556 0.071 Uiso 1 1 calc R . .
C4 C 0.4036(4) -0.1826(4) 0.1358(4) 0.0801(18) Uani 1 1 d . . .
H4 H 0.4539 -0.2100 0.1325 0.096 Uiso 1 1 calc R . .
C5 C 0.3668(5) -0.2107(4) 0.1866(4) 0.097(2) Uani 1 1 d . . .
H5 H 0.3922 -0.2578 0.2180 0.116 Uiso 1 1 calc R . .
C6 C 0.2931(5) -0.1703(5) 0.1918(4) 0.109(3) Uani 1 1 d . . .
H6 H 0.2698 -0.1891 0.2276 0.131 Uiso 1 1 calc R . .
C7 C 0.2530(4) -0.1019(4) 0.1446(3) 0.0765(18) Uani 1 1 d . . .
H7 H 0.2023 -0.0753 0.1479 0.092 Uiso 1 1 calc R . .
C8 C 0.1071(3) 0.1484(3) -0.1412(2) 0.0372(9) Uani 1 1 d . . .
C9 C -0.0153(6) 0.0547(7) -0.1522(6) 0.048(2) Uani 0.60 1 d P . .
H9 H -0.0319 0.0657 -0.1133 0.060 Uiso 0.60 1 d P . .
C9' C 0.0000(11) 0.0374(12) -0.1834(10) 0.064(4) Uani 0.40 1 d P . .
H9' H 0.0093 0.0231 -0.2167 0.070 Uiso 0.40 1 d P . .
C10 C -0.0479(3) 0.1247(4) -0.2076(3) 0.0633(14) Uani 1 1 d . . .
H101 H -0.1019 0.1476 -0.2024 0.070 Uiso 1 1 d . . .
H102 H -0.0611 0.1043 -0.2582 0.070 Uiso 1 1 d . . .
C11 C 0.0235(3) 0.1953(3) -0.1882(3) 0.0476(11) Uani 1 1 d . . .
H111 H 0.0303 0.2195 -0.2329 0.057 Uiso 1 1 calc R . .
H112 H 0.0090 0.2432 -0.1606 0.057 Uiso 1 1 calc R . .
C12 C -0.0273(19) -0.0435(15) -0.1757(16) 0.106(8) Uani 0.60 1 d P . .
H121 H -0.0941 -0.0475 -0.1826 0.090 Uiso 0.60 1 d P . .
H122 H 0.0000 -0.0709 -0.1263 0.090 Uiso 0.60 1 d P . .
H123 H -0.0134 -0.0557 -0.2105 0.090 Uiso 0.60 1 d P . .
C12' C -0.035(2) -0.0282(15) -0.150(2) 0.084(9) Uani 0.40 1 d P . .
H124 H 0.0185 -0.0790 -0.1611 0.100 Uiso 0.40 1 d P . .
H125 H -0.0823 -0.0551 -0.1946 0.100 Uiso 0.40 1 d P . .
H126 H -0.0301 -0.0393 -0.1099 0.100 Uiso 0.40 1 d P . .
C13 C 0.2625(3) 0.2214(3) 0.0932(2) 0.0433(10) Uani 1 1 d . . .
C14 C 0.3508(3) 0.1986(3) 0.1118(2) 0.0503(11) Uani 1 1 d . . .
H14 H 0.3805 0.2124 0.0792 0.060 Uiso 1 1 calc R . .
C15 C 0.3958(4) 0.1557(4) 0.1775(3) 0.0606(13) Uani 1 1 d . . .
H15 H 0.4549 0.1403 0.1887 0.073 Uiso 1 1 calc R . .
C16 C 0.3534(4) 0.1359(4) 0.2263(3) 0.0662(15) Uani 1 1 d . . .
H16 H 0.3834 0.1070 0.2707 0.079 Uiso 1 1 calc R . .
C17 C 0.2651(4) 0.1591(4) 0.2091(3) 0.0693(15) Uani 1 1 d . . .
H17 H 0.2360 0.1458 0.2422 0.083 Uiso 1 1 calc R . .
C18 C 0.2206(4) 0.2016(3) 0.1434(3) 0.0573(13) Uani 1 1 d . . .
H18 H 0.1616 0.2172 0.1325 0.069 Uiso 1 1 calc R . .
C19 C 0.0924(3) 0.2852(3) -0.0067(3) 0.0516(12) Uani 1 1 d . . .
C20 C 0.0454(3) 0.2088(4) -0.0032(3) 0.0572(13) Uani 1 1 d . . .
H20 H 0.0749 0.1547 0.0083 0.069 Uiso 1 1 calc R . .
C21 C -0.0444(4) 0.2122(4) -0.0165(3) 0.0707(16) Uani 1 1 d . . .
H21 H -0.0747 0.1610 -0.0126 0.085 Uiso 1 1 calc R . .
C22 C -0.0891(4) 0.2917(5) -0.0356(4) 0.087(2) Uani 1 1 d . . .
H22 H -0.1499 0.2940 -0.0457 0.104 Uiso 1 1 calc R . .
C23 C -0.0438(4) 0.3665(5) -0.0394(4) 0.091(2) Uani 1 1 d . . .
H23 H -0.0742 0.4200 -0.0515 0.109 Uiso 1 1 calc R . .
C24 C 0.0465(4) 0.3653(4) -0.0258(3) 0.0696(16) Uani 1 1 d . . .
H24 H 0.0761 0.4171 -0.0293 0.083 Uiso 1 1 calc R . .
C25 C 0.2490(3) 0.3918(3) 0.0246(3) 0.0495(11) Uani 1 1 d . . .
C26 C 0.2547(4) 0.4284(4) 0.0923(3) 0.0781(18) Uani 1 1 d . . .
H26 H 0.2420 0.3940 0.1277 0.094 Uiso 1 1 calc R . .
C27 C 0.2794(5) 0.5167(4) 0.1073(4) 0.091(2) Uani 1 1 d . . .
H27 H 0.2829 0.5412 0.1528 0.109 Uiso 1 1 calc R . .
C28 C 0.2984(4) 0.5675(4) 0.0565(4) 0.0799(19) Uani 1 1 d . . .
H28 H 0.3146 0.6266 0.0669 0.096 Uiso 1 1 calc R . .
C29 C 0.2938(4) 0.5318(3) -0.0095(4) 0.0736(16) Uani 1 1 d . . .
H29 H 0.3069 0.5668 -0.0444 0.088 Uiso 1 1 calc R . .
C30 C 0.2699(3) 0.4441(3) -0.0261(3) 0.0575(13) Uani 1 1 d . . .
H30 H 0.2679 0.4203 -0.0715 0.069 Uiso 1 1 calc R . .
C31 C 0.1663(3) 0.0740(3) -0.2792(2) 0.0356(9) Uani 1 1 d . . .
C32 C 0.1129(3) 0.1433(3) -0.3173(2) 0.0464(11) Uani 1 1 d . . .
H32 H 0.1263 0.2013 -0.3006 0.056 Uiso 1 1 calc R . .
C33 C 0.0399(3) 0.1266(3) -0.3799(2) 0.0548(12) Uani 1 1 d . . .
H33 H 0.0047 0.1733 -0.4055 0.066 Uiso 1 1 calc R . .
C34 C 0.0199(3) 0.0412(3) -0.4040(3) 0.0588(13) Uani 1 1 d . . .
H34 H -0.0302 0.0299 -0.4453 0.071 Uiso 1 1 calc R . .
C35 C 0.0729(3) -0.0278(3) -0.3680(3) 0.0585(13) Uani 1 1 d . . .
H35 H 0.0590 -0.0856 -0.3850 0.070 Uiso 1 1 calc R . .
C36 C 0.1465(3) -0.0113(3) -0.3066(2) 0.0486(11) Uani 1 1 d . . .
H36 H 0.1834 -0.0580 -0.2833 0.058 Uiso 1 1 calc R . .
C37 C 0.3191(3) 0.0038(3) -0.1562(2) 0.0417(10) Uani 1 1 d . . .
C38 C 0.2739(3) -0.0671(3) -0.1420(2) 0.0527(12) Uani 1 1 d . . .
H38 H 0.2124 -0.0656 -0.1579 0.063 Uiso 1 1 calc R . .
C39 C 0.3188(4) -0.1411(3) -0.1041(3) 0.0692(16) Uani 1 1 d . . .
H39 H 0.2876 -0.1903 -0.0973 0.083 Uiso 1 1 calc R . .
C40 C 0.4100(5) -0.1408(4) -0.0767(3) 0.081(2) Uani 1 1 d . . .
H40 H 0.4404 -0.1899 -0.0509 0.098 Uiso 1 1 calc R . .
C41 C 0.4557(4) -0.0690(4) -0.0871(3) 0.0735(17) Uani 1 1 d . . .
H41 H 0.5172 -0.0686 -0.0671 0.088 Uiso 1 1 calc R . .
C42 C 0.4115(3) 0.0031(4) -0.1272(3) 0.0612(14) Uani 1 1 d . . .
H42 H 0.4433 0.0513 -0.1351 0.073 Uiso 1 1 calc R . .
C43 C 0.3325(3) 0.1493(3) -0.2485(2) 0.0484(11) Uani 1 1 d . . .
C44 C 0.3583(4) 0.0925(5) -0.2946(3) 0.0831(19) Uani 1 1 d . . .
H44 H 0.3440 0.0325 -0.2967 0.100 Uiso 1 1 calc R . .
C45 C 0.4057(5) 0.1260(6) -0.3375(4) 0.112(3) Uani 1 1 d . . .
H45 H 0.4226 0.0885 -0.3688 0.135 Uiso 1 1 calc R . .
C46 C 0.4276(5) 0.2153(6) -0.3337(4) 0.096(2) Uani 1 1 d . . .
H46 H 0.4587 0.2377 -0.3627 0.116 Uiso 1 1 calc R . .
C47 C 0.4035(4) 0.2703(5) -0.2874(4) 0.0761(17) Uani 1 1 d . . .
H47 H 0.4189 0.3300 -0.2844 0.091 Uiso 1 1 calc R . .
C48 C 0.3563(3) 0.2371(3) -0.2449(3) 0.0557(12) Uani 1 1 d . . .
H48 H 0.3403 0.2751 -0.2134 0.067 Uiso 1 1 calc R . .

loop_
_atom_site_aniso_label
_atom_site_aniso_U_11
_atom_site_aniso_U_22
_atom_site_aniso_U_33
_atom_site_aniso_U_23
_atom_site_aniso_U_13
_atom_site_aniso_U_12
Re1 0.03169(9) 0.02884(8) 0.02520(8) -0.00010(6) 0.00386(6) 0.00151(6)
Cl1 0.0380(6) 0.0483(6) 0.0447(6) 0.0016(5) 0.0013(5) -0.0067(4)
Cl2 0.0494(6) 0.0342(5) 0.0408(6) 0.0063(4) 0.0045(5) 0.0027(4)
P1 0.0455(7) 0.0400(5) 0.0330(6) -0.0052(5) 0.0078(5) 0.0067(5)
P2 0.0326(6) 0.0371(5) 0.0276(5) -0.0027(4) 0.0048(4) 0.0008(4)
O1 0.052(2) 0.078(2) 0.080(3) 0.032(2) 0.032(2) 0.0200(18)
O2 0.0411(19) 0.0452(17) 0.074(2) 0.0125(16) 0.0019(17) -0.0100(14)
N1 0.0326(18) 0.0318(16) 0.0312(17) -0.0033(13) 0.0072(15) -0.0002(13)
N2 0.041(2) 0.0358(17) 0.0326(18) 0.0088(14) 0.0089(16) 0.0067(14)
C1 0.044(3) 0.041(2) 0.044(3) 0.0086(19) 0.015(2) 0.0040(19)
C2 0.043(3) 0.044(2) 0.043(2) 0.0084(19) 0.009(2) -0.0035(19)
C3 0.053(3) 0.058(3) 0.060(3) 0.023(2) 0.011(3) 0.006(2)
C4 0.066(4) 0.072(4) 0.096(5) 0.037(3) 0.019(4) 0.017(3)
C5 0.075(5) 0.084(4) 0.112(6) 0.065(4) 0.008(4) 0.007(3)
C6 0.087(5) 0.141(6) 0.106(6) 0.087(5) 0.041(4) 0.019(5)
C7 0.065(4) 0.095(4) 0.076(4) 0.045(3) 0.033(3) 0.014(3)
C8 0.036(2) 0.040(2) 0.031(2) 0.0003(17) 0.0060(18) 0.0007(17)
C9 0.025(4) 0.070(6) 0.051(6) -0.005(5) 0.018(4) -0.007(4)
C9' 0.045(9) 0.080(11) 0.070(12) -0.002(9) 0.023(8) -0.019(8)
C10 0.037(3) 0.077(4) 0.067(4) 0.002(3) 0.005(3) -0.004(2)
C11 0.036(2) 0.055(3) 0.044(3) 0.005(2) 0.004(2) 0.006(2)
C12 0.061(11) 0.084(11) 0.170(19) -0.064(10) 0.037(10) -0.020(8)
C12' 0.055(11) 0.038(10) 0.16(3) 0.013(14) 0.041(17) -0.008(9)
C13 0.054(3) 0.043(2) 0.028(2) -0.0052(17) 0.007(2) 0.005(2)
C14 0.056(3) 0.057(3) 0.033(2) -0.003(2) 0.009(2) -0.001(2)
C15 0.059(3) 0.073(3) 0.037(3) -0.006(2) 0.000(2) 0.008(3)
C16 0.083(4) 0.069(3) 0.033(3) 0.000(2) 0.002(3) 0.005(3)
C17 0.092(5) 0.075(4) 0.045(3) 0.001(3) 0.029(3) -0.008(3)
C18 0.063(3) 0.070(3) 0.038(3) -0.001(2) 0.017(2) 0.007(3)
C19 0.051(3) 0.062(3) 0.039(3) -0.012(2) 0.013(2) 0.012(2)
C20 0.049(3) 0.075(3) 0.048(3) -0.008(2) 0.017(2) 0.010(2)
C21 0.050(3) 0.106(4) 0.061(4) -0.012(3) 0.024(3) 0.006(3)
C22 0.048(4) 0.134(6) 0.073(4) -0.020(4) 0.015(3) 0.025(4)
C23 0.065(4) 0.103(5) 0.092(5) -0.019(4) 0.013(4) 0.039(4)
C24 0.060(4) 0.070(3) 0.068(4) -0.014(3) 0.008(3) 0.024(3)
C25 0.050(3) 0.040(2) 0.046(3) -0.011(2) 0.001(2) 0.008(2)
C26 0.109(5) 0.058(3) 0.061(4) -0.021(3) 0.021(3) 0.006(3)
C27 0.115(6) 0.068(4) 0.074(4) -0.041(3) 0.012(4) 0.006(4)
C28 0.068(4) 0.040(3) 0.111(5) -0.025(3) 0.005(4) 0.005(3)
C29 0.071(4) 0.047(3) 0.089(4) -0.011(3) 0.009(3) -0.002(3)
C30 0.064(3) 0.043(3) 0.054(3) -0.009(2) 0.006(3) -0.001(2)
C31 0.033(2) 0.041(2) 0.027(2) -0.0049(16) 0.0044(17) -0.0016(17)
C32 0.050(3) 0.042(2) 0.036(2) -0.0012(18) 0.000(2) 0.006(2)
C33 0.052(3) 0.063(3) 0.036(2) 0.001(2) -0.002(2) 0.013(2)
C34 0.048(3) 0.077(3) 0.035(3) -0.014(2) -0.006(2) -0.008(2)
C35 0.070(4) 0.045(3) 0.046(3) -0.014(2) 0.001(3) -0.010(2)
C36 0.055(3) 0.041(2) 0.039(2) -0.0091(19) 0.003(2) 0.004(2)
C37 0.043(3) 0.046(2) 0.030(2) -0.0076(17) 0.0043(19) 0.0107(19)
C38 0.059(3) 0.046(3) 0.041(3) -0.001(2) 0.001(2) 0.008(2)
C39 0.093(5) 0.043(3) 0.052(3) -0.005(2) 0.001(3) 0.007(3)
C40 0.094(5) 0.069(4) 0.058(4) -0.007(3) -0.004(3) 0.038(4)
C41 0.052(3) 0.089(4) 0.064(4) -0.015(3) -0.001(3) 0.036(3)
C42 0.045(3) 0.070(3) 0.059(3) -0.011(3) 0.005(3) 0.014(2)
C43 0.038(3) 0.072(3) 0.032(2) -0.006(2) 0.008(2) -0.007(2)
C44 0.088(5) 0.105(5) 0.070(4) -0.040(3) 0.045(4) -0.036(4)
C45 0.113(6) 0.175(8) 0.076(5) -0.049(5) 0.068(5) -0.045(6)
C46 0.078(5) 0.161(7) 0.056(4) 0.015(4) 0.029(4) -0.031(5)
C47 0.061(4) 0.092(4) 0.077(4) 0.035(4) 0.025(3) 0.004(3)
C48 0.051(3) 0.062(3) 0.056(3) 0.021(2) 0.020(3) 0.010(2)

loop_
_atom_type_symbol
_atom_type_description
_atom_type_scat_dispersion_real
_atom_type_scat_dispersion_imag
_atom_type_scat_source
C C 0.0033 0.0016 'International Tables Vol C Tables 4.2.6.8 and 6.1.1.4'
H H 0.0000 0.0000 'International Tables Vol C Tables 4.2.6.8 and 6.1.1.4'
Cl Cl 0.1484 0.1585 'International Tables Vol C Tables 4.2.6.8 and 6.1.1.4'
N N 0.0061 0.0033 'International Tables Vol C Tables 4.2.6.8 and 6.1.1.4'
O O 0.0106 0.0060 'International Tables Vol C Tables 4.2.6.8 and 6.1.1.4'
P P 0.1023 0.0942 'International Tables Vol C Tables 4.2.6.8 and 6.1.1.4'
Re Re -1.0185 7.2310 'International Tables Vol C Tables 4.2.6.8 and 6.1.1.4'

loop_
_geom_angle_atom_site_label_1
_geom_angle_atom_site_label_2
_geom_angle_atom_site_label_3
_geom_angle
_geom_angle_site_symmetry_1
_geom_angle_site_symmetry_3
_geom_angle_publ_flag
N1 Re1 C8 91.87(15) . . ?
N1 Re1 Cl2 178.12(11) . . ?
C8 Re1 Cl2 86.71(12) . . ?
N1 Re1 P2 89.82(10) . . ?
C8 Re1 P2 88.31(12) . . ?
Cl2 Re1 P2 91.36(4) . . ?
N1 Re1 P1 88.94(10) . . ?
C8 Re1 P1 94.71(12) . . ?
Cl2 Re1 P1 89.96(4) . . ?
P2 Re1 P1 176.77(4) . . ?
N1 Re1 Cl1 93.15(11) . . ?
C8 Re1 Cl1 174.56(12) . . ?
Cl2 Re1 Cl1 88.32(4) . . ?
P2 Re1 Cl1 89.62(4) . . ?
P1 Re1 Cl1 87.47(4) . . ?
C19 P1 C13 105.4(2) . . ?
C19 P1 C25 103.0(2) . . ?
C13 P1 C25 102.1(2) . . ?
C19 P1 Re1 111.84(15) . . ?
C13 P1 Re1 111.05(14) . . ?
C25 P1 Re1 121.80(17) . . ?
C37 P2 C43 104.0(2) . . ?
C37 P2 C31 108.11(19) . . ?
C43 P2 C31 98.91(19) . . ?
C37 P2 Re1 106.86(13) . . ?
C43 P2 Re1 121.92(16) . . ?
C31 P2 Re1 115.93(13) . . ?
C8 O2 C9' 112.9(8) . . ?
C8 O2 C9 111.8(5) . . ?
C9' O2 C9 29.4(6) . . ?
N2 N1 Re1 174.4(3) . . ?
N1 N2 C1 119.5(3) . . ?
O1 C1 N2 124.8(4) . . ?
O1 C1 C2 122.7(4) . . ?
N2 C1 C2 112.4(4) . . ?
C7 C2 C3 119.2(4) . . ?
C7 C2 C1 118.1(4) . . ?
C3 C2 C1 122.8(4) . . ?
C2 C3 C4 121.1(5) . . ?
C2 C3 H3 119.5 . . ?
C4 C3 H3 119.5 . . ?
C5 C4 C3 118.6(6) . . ?
C5 C4 H4 120.7 . . ?
C3 C4 H4 120.7 . . ?
C6 C5 C4 120.8(5) . . ?
C6 C5 H5 119.6 . . ?
C4 C5 H5 119.6 . . ?
C5 C6 C7 120.5(6) . . ?
C5 C6 H6 119.7 . . ?
C7 C6 H6 119.7 . . ?
C6 C7 C2 119.7(6) . . ?
C6 C7 H7 120.1 . . ?
C2 C7 H7 120.1 . . ?
O2 C8 C11 107.8(3) . . ?
O2 C8 Re1 121.3(3) . . ?
C11 C8 Re1 130.9(3) . . ?
C9' C9 C12' 81(2) . . ?
C9' C9 C10 79.0(19) . . ?
C12' C9 C10 133.7(19) . . ?
C9' C9 O2 71.0(16) . . ?
C12' C9 O2 110.3(17) . . ?
C10 C9 O2 102.0(6) . . ?
C9' C9 C12 59.1(19) . . ?
C12' C9 C12 22(2) . . ?
C10 C9 C12 120.2(14) . . ?
O2 C9 C12 102.0(12) . . ?
C9' C9 H9 171(2) . . ?
C12' C9 H9 90.3(16) . . ?
C10 C9 H9 109.8(9) . . ?
O2 C9 H9 109.0(8) . . ?
C12 C9 H9 112.4(13) . . ?
C9' C9 H9' 3.6(16) . . ?
C12' C9 H9' 81.8(15) . . ?
C10 C9 H9' 76.1(5) . . ?
O2 C9 H9' 74.0(4) . . ?
C12 C9 H9' 59.7(11) . . ?
H9 C9 H9' 172.1(11) . . ?
C9 C9' C12 91(2) . . ?
C9 C9' C12' 66.1(19) . . ?
C12 C9' C12' 25.1(17) . . ?
C9 C9' O2 79.6(18) . . ?
C12 C9' O2 117.3(19) . . ?
C12' C9' O2 108(2) . . ?
C9 C9' C10 71.2(19) . . ?
C12 C9' C10 133.0(17) . . ?
C12' C9' C10 120.8(17) . . ?
O2 C9' C10 102.2(11) . . ?
C9 C9' H9' 173(3) . . ?
C12 C9' H9' 90(2) . . ?
C12' C9' H9' 115(2) . . ?
O2 C9' H9' 106.4(15) . . ?
C10 C9' H9' 102.8(17) . . ?
C9 C9' H123 123(2) . . ?
C12 C9' H123 32.2(11) . . ?
C12' C9' H123 57.2(15) . . ?
O2 C9' H123 121.0(13) . . ?
C10 C9' H123 135.7(13) . . ?
H9' C9' H123 58.0(12) . . ?
C9 C10 C9' 29.8(6) . . ?
C9 C10 C11 106.0(5) . . ?
C9' C10 C11 105.7(7) . . ?
C9 C10 H101 107.0(6) . . ?
C9' C10 H101 131.1(8) . . ?
C11 C10 H101 110.7(5) . . ?
C9 C10 H102 113.6(6) . . ?
C9' C10 H102 86.8(8) . . ?
C11 C10 H102 110.8(5) . . ?
H101 C10 H102 108.7(5) . . ?
C8 C11 C10 105.2(4) . . ?
C8 C11 H111 110.7 . . ?
C10 C11 H111 110.7 . . ?
C8 C11 H112 110.7 . . ?
C10 C11 H112 110.7 . . ?
H111 C11 H112 108.8 . . ?
C12' C12 C9' 85(4) . . ?
C12' C12 C9 55(4) . . ?
C9' C12 C9 29.9(8) . . ?
C12' C12 H9' 114(5) . . ?
C9' C12 H9' 29.1(11) . . ?
C9 C12 H9' 58.8(10) . . ?
C12' C12 H121 68(5) . . ?
C9' C12 H121 114(2) . . ?
C9 C12 H121 96.5(14) . . ?
H9' C12 H121 123(3) . . ?
C12' C12 H122 61(5) . . ?
C9' C12 H122 116(2) . . ?
C9 C12 H122 98.8(17) . . ?
H9' C12 H122 131(2) . . ?
H121 C12 H122 101(2) . . ?
C12' C12 H123 170(7) . . ?
C9' C12 H123 85(3) . . ?
C9 C12 H123 115(3) . . ?
H9' C12 H123 56.3(17) . . ?
H121 C12 H123 117(3) . . ?
H122 C12 H123 123(3) . . ?
C12' C12 H124 111(7) . . ?
C9' C12 H124 109(3) . . ?
C9 C12 H124 119(2) . . ?
H9' C12 H124 98(2) . . ?
H121 C12 H124 137(3) . . ?
H122 C12 H124 52.3(17) . . ?
H123 C12 H124 71.2(16) . . ?
C12' C12 H125 87(6) . . ?
C9' C12 H125 119(3) . . ?
C9 C12 H125 109.2(19) . . ?
H9' C12 H125 117(3) . . ?
H121 C12 H125 19.0(6) . . ?
H122 C12 H125 112(3) . . ?
H123 C12 H125 98(3) . . ?
H124 C12 H125 130(3) . . ?
C12' C12 H126 22(4) . . ?
C9' C12 H126 101.0(15) . . ?
C9 C12 H126 73.0(10) . . ?
H9' C12 H126 129.2(16) . . ?
H121 C12 H126 75.2(15) . . ?
H122 C12 H126 39.6(10) . . ?
H123 C12 H126 163(3) . . ?
H124 C12 H126 92(3) . . ?
H125 C12 H126 93(2) . . ?
C12 C12' C9 103(5) . . ?
C12 C12' C9' 70(5) . . ?
C9 C12' C9' 32.8(10) . . ?
C12 C12' H9 137(5) . . ?
C9 C12' H9 34.4(8) . . ?
C9' C12' H9 67.2(14) . . ?
C12 C12' H121 78(6) . . ?
C9 C12' H121 117(3) . . ?
C9' C12' H121 112(3) . . ?
H9 C12' H121 115(2) . . ?
C12 C12' H122 82(5) . . ?
C9 C12' H122 128(4) . . ?
C9' C12' H122 118(3) . . ?
H9 C12' H122 121(3) . . ?
H121 C12' H122 115(3) . . ?
C12 C12' H123 6(4) . . ?
C9 C12' H123 97.3(19) . . ?
C9' C12' H123 64.6(15) . . ?
H9 C12' H123 131.7(18) . . ?
H121 C12' H123 81(2) . . ?
H122 C12' H123 85(2) . . ?
C12 C12' H124 42(5) . . ?
C9 C12' H124 114(2) . . ?
C9' C12' H124 86.8(19) . . ?
H9 C12' H124 136(3) . . ?
H121 C12' H124 107(2) . . ?
H122 C12' H124 42.4(13) . . ?
H123 C12' H124 43.3(10) . . ?
C12 C12' H125 57(5) . . ?
C9 C12' H125 119(3) . . ?
C9' C12' H125 101(3) . . ?
H9 C12' H125 129(3) . . ?
H121 C12' H125 20.8(8) . . ?
H122 C12' H125 108(2) . . ?
H123 C12' H125 60.3(17) . . ?
H124 C12' H125 88(2) . . ?
C12 C12' H126 140(7) . . ?
C9 C12' H126 108(3) . . ?
C9' C12' H126 134(4) . . ?
H9 C12' H126 77(2) . . ?
H121 C12' H126 109(3) . . ?
H122 C12' H126 59(2) . . ?
H123 C12' H126 144(3) . . ?
H124 C12' H126 102(3) . . ?
H125 C12' H126 123(3) . . ?
C18 C13 C14 118.0(4) . . ?
C18 C13 P1 124.5(4) . . ?
C14 C13 P1 117.5(3) . . ?
C15 C14 C13 121.4(5) . . ?
C15 C14 H14 119.3 . . ?
C13 C14 H14 119.3 . . ?
C16 C15 C14 119.9(5) . . ?
C16 C15 H15 120.1 . . ?
C14 C15 H15 120.1 . . ?
C15 C16 C17 119.6(5) . . ?
C15 C16 H16 120.2 . . ?
C17 C16 H16 120.2 . . ?
C18 C17 C16 120.3(5) . . ?
C18 C17 H17 119.9 . . ?
C16 C17 H17 119.9 . . ?
C17 C18 C13 120.8(5) . . ?
C17 C18 H18 119.6 . . ?
C13 C18 H18 119.6 . . ?
C20 C19 C24 118.7(5) . . ?
C20 C19 P1 119.6(4) . . ?
C24 C19 P1 121.4(4) . . ?
C21 C20 C19 120.8(5) . . ?
C21 C20 H20 119.6 . . ?
C19 C20 H20 119.6 . . ?
C20 C21 C22 120.0(6) . . ?
C20 C21 H21 120.0 . . ?
C22 C21 H21 120.0 . . ?
C23 C22 C21 119.6(6) . . ?
C23 C22 H22 120.2 . . ?
C21 C22 H22 120.2 . . ?
C22 C23 C24 121.8(6) . . ?
C22 C23 H23 119.1 . . ?
C24 C23 H23 119.1 . . ?
C23 C24 C19 119.2(6) . . ?
C23 C24 H24 120.4 . . ?
C19 C24 H24 120.4 . . ?
C30 C25 C26 118.7(5) . . ?
C30 C25 P1 122.3(3) . . ?
C26 C25 P1 119.0(4) . . ?
C25 C26 C27 119.8(6) . . ?
C25 C26 H26 120.1 . . ?
C27 C26 H26 120.1 . . ?
C28 C27 C26 120.8(6) . . ?
C28 C27 H27 119.6 . . ?
C26 C27 H27 119.6 . . ?
C29 C28 C27 119.6(5) . . ?
C29 C28 H28 120.2 . . ?
C27 C28 H28 120.2 . . ?
C28 C29 C30 121.1(6) . . ?
C28 C29 H29 119.5 . . ?
C30 C29 H29 119.5 . . ?
C25 C30 C29 120.0(5) . . ?
C25 C30 H30 120.0 . . ?
C29 C30 H30 120.0 . . ?
C36 C31 C32 118.6(4) . . ?
C36 C31 P2 125.1(3) . . ?
C32 C31 P2 116.2(3) . . ?
C33 C32 C31 120.4(4) . . ?
C33 C32 H32 119.8 . . ?
C31 C32 H32 119.8 . . ?
C34 C33 C32 119.7(4) . . ?
C34 C33 H33 120.1 . . ?
C32 C33 H33 120.1 . . ?
C33 C34 C35 120.6(4) . . ?
C33 C34 H34 119.7 . . ?
C35 C34 H34 119.7 . . ?
C34 C35 C36 119.9(4) . . ?
C34 C35 H35 120.1 . . ?
C36 C35 H35 120.1 . . ?
C35 C36 C31 120.7(4) . . ?
C35 C36 H36 119.7 . . ?
C31 C36 H36 119.7 . . ?
C38 C37 C42 118.7(4) . . ?
C38 C37 P2 121.8(3) . . ?
C42 C37 P2 118.8(4) . . ?
C37 C38 C39 120.8(5) . . ?
C37 C38 H38 119.6 . . ?
C39 C38 H38 119.6 . . ?
C40 C39 C38 119.4(6) . . ?
C40 C39 H39 120.3 . . ?
C38 C39 H39 120.3 . . ?
C41 C40 C39 120.3(5) . . ?
C41 C40 H40 119.8 . . ?
C39 C40 H40 119.8 . . ?
C40 C41 C42 120.4(6) . . ?
C40 C41 H41 119.8 . . ?
C42 C41 H41 119.8 . . ?
C41 C42 C37 120.1(6) . . ?
C41 C42 H42 119.9 . . ?
C37 C42 H42 119.9 . . ?
C48 C43 C44 119.1(5) . . ?
C48 C43 P2 122.4(4) . . ?
C44 C43 P2 118.4(4) . . ?
C43 C44 C45 119.6(6) . . ?
C43 C44 H44 120.2 . . ?
C45 C44 H44 120.2 . . ?
C46 C45 C44 120.1(6) . . ?
C46 C45 H45 120.0 . . ?
C44 C45 H45 120.0 . . ?
C47 C46 C45 120.0(6) . . ?
C47 C46 H46 120.0 . . ?
C45 C46 H46 120.0 . . ?
C46 C47 C48 120.0(6) . . ?
C46 C47 H47 120.0 . . ?
C48 C47 H47 120.0 . . ?
C43 C48 C47 121.2(5) . . ?
C43 C48 H48 119.4 . . ?
C47 C48 H48 119.4 . . ?

loop_
_geom_bond_atom_site_label_1
_geom_bond_atom_site_label_2
_geom_bond_distance
_geom_bond_site_symmetry_2
_geom_bond_publ_flag
Re1 N1 1.751(3) . ?
Re1 C8 1.990(4) . ?
Re1 Cl2 2.4346(10) . ?
Re1 P2 2.4840(10) . ?
Re1 P1 2.4995(11) . ?
Re1 Cl1 2.5058(11) . ?
P1 C19 1.829(5) . ?
P1 C13 1.832(4) . ?
P1 C25 1.842(4) . ?
P2 C37 1.822(4) . ?
P2 C43 1.824(5) . ?
P2 C31 1.830(4) . ?
O1 C1 1.209(5) . ?
O2 C8 1.326(5) . ?
O2 C9' 1.477(17) . ?
O2 C9 1.536(10) . ?
N1 N2 1.246(4) . ?
N2 C1 1.399(5) . ?
C1 C2 1.484(6) . ?
C2 C7 1.379(7) . ?
C2 C3 1.381(7) . ?
C3 C4 1.385(7) . ?
C3 H3 0.9300 . ?
C4 C5 1.370(9) . ?
C4 H4 0.9300 . ?
C5 C6 1.367(10) . ?
C5 H5 0.9300 . ?
C6 C7 1.377(8) . ?
C6 H6 0.9300 . ?
C7 H7 0.9300 . ?
C8 C11 1.514(6) . ?
C9 C9' 0.767(15) . ?
C9 C12' 1.29(3) . ?
C9 C10 1.460(12) . ?
C9 C12 1.54(2) . ?
C9 H9 0.887(9) . ?
C9 H9' 1.500(9) . ?
C9' C12 1.32(3) . ?
C9' C12' 1.40(3) . ?
C9' C10 1.514(19) . ?
C9' H9' 0.736(18) . ?
C9' H123 1.485(19) . ?
C10 C11 1.515(6) . ?
C10 H101 0.971(5) . ?
C10 H102 0.967(6) . ?
C11 H111 0.9700 . ?
C11 H112 0.9700 . ?
C12 C12' 0.59(4) . ?
C12 H9' 1.51(3) . ?
C12 H121 1.04(3) . ?
C12 H122 0.99(3) . ?
C12 H123 0.79(2) . ?
C12 H124 0.88(3) . ?
C12 H125 0.85(3) . ?
C12 H126 1.28(3) . ?
C12' H9 1.57(3) . ?
C12' H121 0.99(4) . ?
C12' H122 0.87(3) . ?
C12' H123 1.38(3) . ?
C12' H124 1.22(3) . ?
C12' H125 1.01(4) . ?
C12' H126 0.76(3) . ?
C13 C18 1.384(6) . ?
C13 C14 1.384(6) . ?
C14 C15 1.379(7) . ?
C14 H14 0.9300 . ?
C15 C16 1.366(7) . ?
C15 H15 0.9300 . ?
C16 C17 1.387(8) . ?
C16 H16 0.9300 . ?
C17 C18 1.374(7) . ?
C17 H17 0.9300 . ?
C18 H18 0.9300 . ?
C19 C20 1.392(7) . ?
C19 C24 1.396(7) . ?
C20 C21 1.379(7) . ?
C20 H20 0.9300 . ?
C21 C22 1.381(8) . ?
C21 H21 0.9300 . ?
C22 C23 1.358(9) . ?
C22 H22 0.9300 . ?
C23 C24 1.385(8) . ?
C23 H23 0.9300 . ?
C24 H24 0.9300 . ?
C25 C30 1.378(7) . ?
C25 C26 1.383(7) . ?
C26 C27 1.390(8) . ?
C26 H26 0.9300 . ?
C27 C28 1.353(9) . ?
C27 H27 0.9300 . ?
C28 C29 1.352(8) . ?
C28 H28 0.9300 . ?
C29 C30 1.383(7) . ?
C29 H29 0.9300 . ?
C30 H30 0.9300 . ?
C31 C36 1.385(5) . ?
C31 C32 1.389(6) . ?
C32 C33 1.383(6) . ?
C32 H32 0.9300 . ?
C33 C34 1.367(7) . ?
C33 H33 0.9300 . ?
C34 C35 1.372(7) . ?
C34 H34 0.9300 . ?
C35 C36 1.375(6) . ?
C35 H35 0.9300 . ?
C36 H36 0.9300 . ?
C37 C38 1.371(6) . ?
C37 C42 1.398(6) . ?
C38 C39 1.390(6) . ?
C38 H38 0.9300 . ?
C39 C40 1.377(8) . ?
C39 H39 0.9300 . ?
C40 C41 1.361(9) . ?
C40 H40 0.9300 . ?
C41 C42 1.378(7) . ?
C41 H41 0.9300 . ?
C42 H42 0.9300 . ?
C43 C48 1.372(7) . ?
C43 C44 1.392(7) . ?
C44 C45 1.394(8) . ?
C44 H44 0.9300 . ?
C45 C46 1.386(10) . ?
C45 H45 0.9300 . ?
C46 C47 1.363(9) . ?
C46 H46 0.9300 . ?
C47 C48 1.384(7) . ?
C47 H47 0.9300 . ?
C48 H48 0.9300 . ?
